data_4110987
loop_
_publ_author_name
'Weiping Su'
'Youngjo Kim'
'Arkady Ellern'
'Ilia A. Guzei'
'John G. Verkade'

_publ_section_title
;
 Facile Synthesis of Monomeric Alumatranes
;
_journal_name_full 'Journal of the American Chemical Society'
_journal_page_first 13727
_journal_page_last 13735
_journal_paper_doi 10.1021/ja0626786
_journal_volume 128
_journal_year 2006
_chemical_formula_moiety 'C108 H134 Al6 N4 O22, C6 H14, 6(C H2 Cl2)'
_chemical_formula_sum 'C120 H160 Al6 Cl12 N4 O22'
_chemical_formula_weight 2597.80
_chemical_name_systematic
; 
 ? 
;
_space_group_IT_number 41
_symmetry_cell_setting orthorhombic
_symmetry_space_group_name_Hall 'A 2 -2ab'
_symmetry_space_group_name_H-M 'A e a 2'
_atom_sites_solution_hydrogens geom
_atom_sites_solution_primary direct
_atom_sites_solution_secondary difmap
_audit_creation_method SHELXL-97
_cell_angle_alpha 90.00
_cell_angle_beta 90.00
_cell_angle_gamma 90.00
_cell_formula_units_Z 4
_cell_length_a 27.854(10)
_cell_length_b 25.160(8)
_cell_length_c 18.562(8)
_cell_measurement_reflns_used 966
_cell_measurement_temperature 173(2)
_cell_measurement_theta_max 25.09
_cell_measurement_theta_min 2.64
_cell_volume 13008(8)
_computing_cell_refinement 'Bruker SMART'
_computing_data_collection 'Bruker SMART'
_computing_data_reduction 'Bruker SAINT'
_computing_molecular_graphics 'Bruker SHELXTL'
_computing_publication_material 'Bruker SHELXTL'
_computing_structure_refinement 'SHELXL-97 (Sheldrick, 1997)'
_computing_structure_solution 'SHELXS-97 (Sheldrick, 1990)'
_diffrn_ambient_temperature 173(2)
_diffrn_measured_fraction_theta_full 0.999
_diffrn_measured_fraction_theta_max 0.999
_diffrn_measurement_device_type 'CCD area detector'
_diffrn_measurement_method 'phi and omega scans'
_diffrn_radiation_monochromator graphite
_diffrn_radiation_source 'fine-focus sealed tube'
_diffrn_radiation_type MoK\a
_diffrn_radiation_wavelength 0.71073
_diffrn_reflns_av_R_equivalents 0.1217
_diffrn_reflns_av_sigmaI/netI 0.0795
_diffrn_reflns_limit_h_max 27
_diffrn_reflns_limit_h_min -27
_diffrn_reflns_limit_k_max 25
_diffrn_reflns_limit_k_min -24
_diffrn_reflns_limit_l_max 18
_diffrn_reflns_limit_l_min -18
_diffrn_reflns_number 31213
_diffrn_reflns_theta_full 20.83
_diffrn_reflns_theta_max 20.83
_diffrn_reflns_theta_min 1.46
_exptl_absorpt_coefficient_mu 0.362
_exptl_absorpt_correction_T_max 1
_exptl_absorpt_correction_T_min 0.91
_exptl_absorpt_correction_type multi-scan
_exptl_absorpt_process_details 'Bruker, SADABS'
_exptl_crystal_colour colorless
_exptl_crystal_density_diffrn 1.326
_exptl_crystal_density_meas ?
_exptl_crystal_description prism
_exptl_crystal_F_000 5464
_exptl_crystal_size_max 0.20
_exptl_crystal_size_mid 0.20
_exptl_crystal_size_min 0.15
_refine_diff_density_max 0.469
_refine_diff_density_min -0.597
_refine_diff_density_rms 0.081
_refine_ls_abs_structure_details 'Flack H D (1983), Acta Cryst. A39, 876-881'
_refine_ls_abs_structure_Flack -0.01(13)
_refine_ls_extinction_method none
_refine_ls_goodness_of_fit_ref 1.041
_refine_ls_hydrogen_treatment constr
_refine_ls_matrix_type full
_refine_ls_number_parameters 740
_refine_ls_number_reflns 6815
_refine_ls_number_restraints 1
_refine_ls_restrained_S_all 1.041
_refine_ls_R_factor_all 0.0791
_refine_ls_R_factor_gt 0.0692
_refine_ls_shift/su_max 0.003
_refine_ls_shift/su_mean 0.000
_refine_ls_structure_factor_coef Fsqd
_refine_ls_weighting_details 'calc w=1/[\s^2^(Fo^2^)+(0.1402P)^2^+0.0000P] where P=(Fo^2^+2Fc^2^)/3'
_refine_ls_weighting_scheme calc
_refine_ls_wR_factor_gt 0.1816
_refine_ls_wR_factor_ref 0.1898
_reflns_number_gt 5877
_reflns_number_total 6815
_reflns_threshold_expression >2sigma(I)
_cod_data_source_file ja0626786si20060804_052651.cif
_cod_data_source_block ver76
_cod_depositor_comments
;
The following automatic conversions were performed:

'_exptl_crystal_density_meas' value 'none' was changed to '?' - the
value is perceived as not measured.

Automatic conversion script
Id: cif_fix_values 3008 2015-01-20 13:52:24Z robertas 

2021-10-24
Space group name changed to comply with IUCR recomendations
                 miguel
;
_cod_original_sg_symbol_H-M 'A b a 2'
_cod_original_cell_volume 13009(8)
_cod_database_code 4110987

loop_
_symmetry_equiv_pos_as_xyz
'x, y, z'
'-x, -y, z'
'x+1/2, -y+1/2, z'
'-x+1/2, y+1/2, z'
'x, y+1/2, z+1/2'
'-x, -y+1/2, z+1/2'
'x+1/2, -y+1, z+1/2'
'-x+1/2, y+1, z+1/2'

loop_
_atom_site_label
_atom_site_type_symbol
_atom_site_fract_x
_atom_site_fract_y
_atom_site_fract_z
_atom_site_U_iso_or_equiv
_atom_site_adp_type
_atom_site_occupancy
_atom_site_symmetry_multiplicity
_atom_site_calc_flag
_atom_site_refinement_flags
Al1 Al 0.40131(7) 0.05881(9) 0.17652(10) 0.0208(5) Uani 1 1 d .
Al2 Al 0.5000 0.0000 0.26051(15) 0.0197(7) Uani 1 2 d S
Al3 Al 0.5000 0.0000 0.41810(15) 0.0200(7) Uani 1 2 d S
Al4 Al 0.41204(7) 0.07403(8) 0.50747(10) 0.0194(5) Uani 1 1 d .
C1 C 0.3828(3) -0.0137(3) 0.0605(4) 0.0298(19) Uani 1 1 d .
C2 C 0.4009(3) -0.0553(3) 0.0161(4) 0.0288(19) Uani 1 1 d .
C3 C 0.4493(3) -0.0793(3) 0.0332(4) 0.037(2) Uani 1 1 d .
H3A H 0.4565 -0.1074 -0.0017 0.056 Uiso 1 1 calc R
H3B H 0.4487 -0.0943 0.0819 0.056 Uiso 1 1 calc R
H3C H 0.4740 -0.0516 0.0305 0.056 Uiso 1 1 calc R
C4 C 0.3735(3) -0.0725(4) -0.0411(4) 0.047(2) Uani 1 1 d .
H4A H 0.3854 -0.1008 -0.0698 0.056 Uiso 1 1 calc R
C5 C 0.3303(3) -0.0513(4) -0.0585(5) 0.044(2) Uani 1 1 d .
C6 C 0.3030(4) -0.0713(5) -0.1248(6) 0.076(3) Uani 1 1 d .
H6A H 0.3204 -0.1012 -0.1463 0.114 Uiso 1 1 calc R
H6B H 0.3003 -0.0425 -0.1601 0.114 Uiso 1 1 calc R
H6C H 0.2708 -0.0829 -0.1104 0.114 Uiso 1 1 calc R
C7 C 0.3142(3) -0.0100(3) -0.0185(4) 0.034(2) Uani 1 1 d .
H7A H 0.2845 0.0059 -0.0315 0.040 Uiso 1 1 calc R
C8 C 0.3385(3) 0.0103(3) 0.0403(4) 0.029(2) Uani 1 1 d .
C9 C 0.3177(3) 0.0549(3) 0.0830(4) 0.0298(19) Uani 1 1 d .
H9A H 0.3020 0.0401 0.1265 0.036 Uiso 1 1 calc R
H9B H 0.2926 0.0726 0.0538 0.036 Uiso 1 1 calc R
C10 C 0.3145(2) 0.0870(3) 0.2539(4) 0.0252(18) Uani 1 1 d .
C11 C 0.2877(2) 0.0741(3) 0.3158(4) 0.030(2) Uani 1 1 d .
C12 C 0.3064(3) 0.0324(3) 0.3658(4) 0.034(2) Uani 1 1 d .
H12A H 0.2840 0.0278 0.4060 0.051 Uiso 1 1 calc R
H12B H 0.3378 0.0433 0.3845 0.051 Uiso 1 1 calc R
H12C H 0.3097 -0.0013 0.3398 0.051 Uiso 1 1 calc R
C13 C 0.2461(3) 0.1028(3) 0.3292(4) 0.033(2) Uani 1 1 d .
H13A H 0.2278 0.0946 0.3710 0.040 Uiso 1 1 calc R
C14 C 0.2304(3) 0.1419(4) 0.2848(4) 0.041(2) Uani 1 1 d .
C15 C 0.1853(3) 0.1734(4) 0.3004(5) 0.054(3) Uani 1 1 d .
H15A H 0.1713 0.1614 0.3461 0.081 Uiso 1 1 calc R
H15B H 0.1621 0.1680 0.2615 0.081 Uiso 1 1 calc R
H15C H 0.1933 0.2113 0.3039 0.081 Uiso 1 1 calc R
C16 C 0.2561(3) 0.1535(3) 0.2205(4) 0.034(2) Uani 1 1 d .
H16A H 0.2446 0.1796 0.1877 0.041 Uiso 1 1 calc R
C17 C 0.2990(3) 0.1255(3) 0.2064(4) 0.033(2) Uani 1 1 d .
C18 C 0.3295(3) 0.1412(3) 0.1421(4) 0.0292(19) Uani 1 1 d .
H18A H 0.3089 0.1595 0.1065 0.035 Uiso 1 1 calc R
H18B H 0.3542 0.1668 0.1583 0.035 Uiso 1 1 calc R
C19 C 0.4457(2) 0.1532(3) 0.1177(4) 0.0248(18) Uani 1 1 d .
C20 C 0.4769(3) 0.1938(3) 0.1389(4) 0.035(2) Uani 1 1 d .
C21 C 0.5086(3) 0.1876(4) 0.2032(5) 0.045(2) Uani 1 1 d .
H21A H 0.5038 0.1523 0.2244 0.067 Uiso 1 1 calc R
H21B H 0.5006 0.2149 0.2389 0.067 Uiso 1 1 calc R
H21C H 0.5422 0.1915 0.1886 0.067 Uiso 1 1 calc R
C22 C 0.4771(3) 0.2408(3) 0.0982(5) 0.038(2) Uani 1 1 d .
H22A H 0.4982 0.2686 0.1119 0.045 Uiso 1 1 calc R
C23 C 0.4483(3) 0.2479(4) 0.0397(5) 0.047(2) Uani 1 1 d .
C24 C 0.4506(4) 0.2983(4) -0.0042(5) 0.068(3) Uani 1 1 d .
H24A H 0.4748 0.3222 0.0164 0.101 Uiso 1 1 calc R
H24B H 0.4192 0.3159 -0.0035 0.101 Uiso 1 1 calc R
H24C H 0.4593 0.2897 -0.0540 0.101 Uiso 1 1 calc R
C25 C 0.4167(3) 0.2066(3) 0.0221(4) 0.041(2) Uani 1 1 d .
H25A H 0.3959 0.2109 -0.0181 0.049 Uiso 1 1 calc R
C26 C 0.4148(3) 0.1604(3) 0.0607(4) 0.0255(18) Uani 1 1 d .
C27 C 0.3805(3) 0.1157(3) 0.0412(4) 0.0287(19) Uani 1 1 d .
H27A H 0.3571 0.1288 0.0051 0.034 Uiso 1 1 calc R
H27B H 0.3988 0.0862 0.0192 0.034 Uiso 1 1 calc R
C28 C 0.3503(2) -0.0092(3) 0.5630(4) 0.0171(17) Uani 1 1 d .
C29 C 0.3271(3) -0.0543(3) 0.5420(4) 0.0273(19) Uani 1 1 d .
C30 C 0.3434(3) -0.0850(3) 0.4768(4) 0.0319(19) Uani 1 1 d .
H30A H 0.3709 -0.0670 0.4548 0.048 Uiso 1 1 calc R
H30B H 0.3171 -0.0869 0.4418 0.048 Uiso 1 1 calc R
H30C H 0.3527 -0.1210 0.4912 0.048 Uiso 1 1 calc R
C31 C 0.2883(3) -0.0730(3) 0.5820(4) 0.030(2) Uani 1 1 d .
H31A H 0.2731 -0.1051 0.5678 0.037 Uiso 1 1 calc R
C32 C 0.2713(3) -0.0463(3) 0.6415(4) 0.032(2) Uani 1 1 d .
C33 C 0.2293(3) -0.0667(3) 0.6855(5) 0.046(2) Uani 1 1 d .
H33A H 0.2172 -0.0997 0.6641 0.069 Uiso 1 1 calc R
H33B H 0.2037 -0.0400 0.6859 0.069 Uiso 1 1 calc R
H33C H 0.2399 -0.0736 0.7350 0.069 Uiso 1 1 calc R
C34 C 0.2948(3) 0.0010(3) 0.6617(4) 0.031(2) Uani 1 1 d .
H34A H 0.2838 0.0204 0.7023 0.037 Uiso 1 1 calc R
C35 C 0.3334(2) 0.0192(3) 0.6233(4) 0.0215(17) Uani 1 1 d .
C36 C 0.3597(3) 0.0690(3) 0.6448(3) 0.0216(17) Uani 1 1 d .
H36A H 0.3413 0.0872 0.6832 0.026 Uiso 1 1 calc R
H36B H 0.3914 0.0591 0.6648 0.026 Uiso 1 1 calc R
C37 C 0.4681(3) 0.1136(3) 0.6285(4) 0.0241(18) Uani 1 1 d .
C38 C 0.5091(3) 0.1033(3) 0.6702(4) 0.0306(19) Uani 1 1 d .
C39 C 0.5483(3) 0.0668(3) 0.6477(4) 0.035(2) Uani 1 1 d .
H39A H 0.5406 0.0515 0.6005 0.052 Uiso 1 1 calc R
H39B H 0.5516 0.0382 0.6832 0.052 Uiso 1 1 calc R
H39C H 0.5785 0.0866 0.6445 0.052 Uiso 1 1 calc R
C40 C 0.5131(3) 0.1304(3) 0.7369(4) 0.036(2) Uani 1 1 d .
H40A H 0.5409 0.1249 0.7655 0.043 Uiso 1 1 calc R
C41 C 0.4778(3) 0.1649(3) 0.7618(4) 0.0301(19) Uani 1 1 d .
C42 C 0.4836(3) 0.1918(4) 0.8344(4) 0.052(2) Uani 1 1 d .
H42A H 0.4558 0.2147 0.8435 0.078 Uiso 1 1 calc R
H42B H 0.5129 0.2134 0.8342 0.078 Uiso 1 1 calc R
H42C H 0.4859 0.1648 0.8722 0.078 Uiso 1 1 calc R
C43 C 0.4383(3) 0.1726(3) 0.7190(4) 0.0275(19) Uani 1 1 d .
H43A H 0.4140 0.1963 0.7350 0.033 Uiso 1 1 calc R
C44 C 0.4324(2) 0.1470(3) 0.6523(4) 0.0217(17) Uani 1 1 d .
C45 C 0.3876(2) 0.1563(3) 0.6103(4) 0.0259(18) Uani 1 1 d .
H45A H 0.3639 0.1749 0.6410 0.031 Uiso 1 1 calc R
H45B H 0.3948 0.1795 0.5686 0.031 Uiso 1 1 calc R
C46 C 0.3552(3) 0.1570(3) 0.4407(4) 0.0283(19) Uani 1 1 d .
C47 C 0.3545(3) 0.1933(3) 0.3822(4) 0.0316(19) Uani 1 1 d .
C48 C 0.3939(3) 0.1916(4) 0.3280(5) 0.047(2) Uani 1 1 d .
H48A H 0.3884 0.2190 0.2913 0.070 Uiso 1 1 calc R
H48B H 0.3946 0.1566 0.3050 0.070 Uiso 1 1 calc R
H48C H 0.4247 0.1983 0.3519 0.070 Uiso 1 1 calc R
C49 C 0.3168(3) 0.2286(3) 0.3801(5) 0.041(2) Uani 1 1 d .
H49A H 0.3157 0.2524 0.3404 0.049 Uiso 1 1 calc R
C50 C 0.2805(3) 0.2324(3) 0.4304(5) 0.044(2) Uani 1 1 d .
C51 C 0.2423(3) 0.2733(4) 0.4256(6) 0.062(3) Uani 1 1 d .
H51A H 0.2469 0.2944 0.3817 0.094 Uiso 1 1 calc R
H51B H 0.2440 0.2967 0.4677 0.094 Uiso 1 1 calc R
H51C H 0.2109 0.2560 0.4240 0.094 Uiso 1 1 calc R
C52 C 0.2827(3) 0.1961(3) 0.4861(4) 0.0302(19) Uani 1 1 d .
H52A H 0.2585 0.1967 0.5221 0.036 Uiso 1 1 calc R
C53 C 0.3192(2) 0.1587(3) 0.4914(4) 0.0232(18) Uani 1 1 d .
C54 C 0.3173(2) 0.1178(3) 0.5508(4) 0.0272(18) Uani 1 1 d .
H54A H 0.3037 0.0844 0.5312 0.033 Uiso 1 1 calc R
H54B H 0.2955 0.1306 0.5891 0.033 Uiso 1 1 calc R
C55 C 0.3484(6) 0.3077(7) 0.5544(11) 0.167(10) Uani 1 1 d .
H55A H 0.3372 0.2906 0.5094 0.200 Uiso 1 1 calc R
H55B H 0.3462 0.3466 0.5473 0.200 Uiso 1 1 calc R
C56 C 0.6538(5) 0.1511(5) 0.2937(7) 0.098(4) Uani 1 1 d .
H56A H 0.6786 0.1398 0.3285 0.117 Uiso 1 1 calc R
H56B H 0.6702 0.1667 0.2514 0.117 Uiso 1 1 calc R
C57 C 0.3651(5) 0.8161(5) 0.6576(7) 0.096(4) Uani 1 1 d .
H57A H 0.3763 0.8450 0.6256 0.115 Uiso 1 1 calc R
H57B H 0.3920 0.7907 0.6633 0.115 Uiso 1 1 calc R
C58 C 0.5580(5) 0.9894(6) 0.8290(7) 0.104(5) Uani 1 1 d .
H58A H 0.5421 0.9833 0.7821 0.125 Uiso 1 1 calc R
H58B H 0.5689 1.0269 0.8304 0.125 Uiso 1 1 calc R
Cl1 Cl 0.4018(3) 0.2930(2) 0.5655(9) 0.454(12) Uani 1 1 d .
Cl2 Cl 0.3086(4) 0.2899(2) 0.6240(4) 0.250(4) Uani 1 1 d .
Cl3 Cl 0.62057(12) 0.09562(15) 0.2663(2) 0.1053(12) Uani 1 1 d .
Cl4 Cl 0.61826(15) 0.19805(18) 0.3325(3) 0.1254(13) Uani 1 1 d .
Cl5 Cl 0.3195(2) 0.78447(17) 0.6169(5) 0.194(3) Uani 1 1 d .
Cl6 Cl 0.35254(15) 0.84224(18) 0.7387(2) 0.1249(14) Uani 1 1 d .
C59 C 0.5225(4) 0.9799(5) 0.8890(7) 0.096(4) Uani 1 1 d .
H59A H 0.5395 0.9832 0.9357 0.115 Uiso 1 1 calc R
H59B H 0.5103 0.9431 0.8853 0.115 Uiso 1 1 calc R
C60 C 0.6008(5) 0.9534(6) 0.8352(8) 0.114(5) Uani 1 1 d .
H60A H 0.6234 0.9611 0.7962 0.171 Uiso 1 1 calc R
H60B H 0.5903 0.9163 0.8319 0.171 Uiso 1 1 calc R
H60C H 0.6166 0.9593 0.8817 0.171 Uiso 1 1 calc R
N1 N 0.3540(2) 0.0955(2) 0.1058(3) 0.0264(15) Uani 1 1 d .
N2 N 0.36663(19) 0.1058(2) 0.5843(3) 0.0203(14) Uani 1 1 d .
O1 O 0.40712(16) 0.00208(18) 0.1187(2) 0.0248(12) Uani 1 1 d .
O2 O 0.35587(16) 0.0599(2) 0.2424(3) 0.0323(13) Uani 1 1 d .
O3 O 0.44601(17) 0.1071(2) 0.1562(2) 0.0276(12) Uani 1 1 d .
O4 O 0.44018(15) 0.03213(18) 0.2493(2) 0.0237(12) Uani 1 1 d .
O5 O 0.52212(16) 0.0504(2) 0.1920(2) 0.0280(12) Uani 1 1 d .
O6 O 0.52148(14) 0.03865(17) 0.3399(2) 0.0178(10) Uani 1 1 d .
O7 O 0.53352(16) 0.04417(19) 0.4848(2) 0.0246(11) Uani 1 1 d .
O8 O 0.44856(15) 0.04768(17) 0.4320(2) 0.0185(11) Uani 1 1 d .
O9 O 0.38877(15) 0.00919(18) 0.5248(2) 0.0211(11) Uani 1 1 d .
O10 O 0.46393(16) 0.08824(18) 0.5629(2) 0.0218(11) Uani 1 1 d .
O11 O 0.39051(17) 0.12091(19) 0.4436(2) 0.0250(12) Uani 1 1 d .
H5M H 0.5060 0.0685 0.1823 0.050 Uiso 1 1 d .
H5N H 0.5584 0.0464 0.1681 0.050 Uiso 1 1 d .
H7M H 0.5446 0.0198 0.5020 0.050 Uiso 1 1 d .
H7N H 0.5236 0.0799 0.4762 0.050 Uiso 1 1 d .
H4O H 0.4245 0.0361 0.2955 0.050 Uiso 1 1 d .
H6O H 0.5393 0.0709 0.3401 0.050 Uiso 1 1 d .
H8O H 0.4380 0.0618 0.3870 0.050 Uiso 1 1 d .

loop_
_atom_site_aniso_label
_atom_site_aniso_U_11
_atom_site_aniso_U_22
_atom_site_aniso_U_33
_atom_site_aniso_U_23
_atom_site_aniso_U_13
_atom_site_aniso_U_12
Al1 0.0147(11) 0.0337(13) 0.0139(11) 0.0022(10) 0.0010(9) 0.0043(10)
Al2 0.0150(16) 0.0345(18) 0.0095(15) 0.000 0.000 0.0050(13)
Al3 0.0109(15) 0.0356(18) 0.0136(15) 0.000 0.000 0.0029(13)
Al4 0.0145(11) 0.0319(12) 0.0120(11) 0.0007(9) 0.0048(9) 0.0015(10)
C1 0.033(5) 0.037(5) 0.020(4) 0.009(4) -0.005(4) -0.013(4)
C2 0.034(5) 0.040(5) 0.013(4) -0.002(4) -0.006(4) -0.003(4)
C3 0.044(5) 0.051(5) 0.017(4) -0.016(4) -0.002(4) 0.023(4)
C4 0.057(6) 0.049(6) 0.035(5) -0.016(4) -0.003(5) 0.005(5)
C5 0.047(6) 0.054(6) 0.030(5) -0.011(5) -0.020(5) -0.007(5)
C6 0.079(8) 0.093(8) 0.055(6) -0.040(6) -0.047(6) 0.007(6)
C7 0.025(4) 0.043(5) 0.033(5) -0.001(4) -0.022(4) -0.002(4)
C8 0.022(4) 0.037(5) 0.029(5) 0.002(4) 0.007(4) -0.006(4)
C9 0.020(4) 0.051(5) 0.018(4) 0.005(4) -0.006(3) 0.005(4)
C10 0.015(4) 0.041(5) 0.019(4) -0.003(4) -0.007(3) 0.006(4)
C11 0.014(4) 0.051(5) 0.024(5) -0.013(4) -0.001(4) -0.007(4)
C12 0.019(4) 0.057(5) 0.026(4) 0.002(4) 0.009(4) 0.006(4)
C13 0.012(4) 0.065(6) 0.022(4) -0.018(5) -0.004(4) -0.003(4)
C14 0.029(5) 0.062(6) 0.032(5) -0.029(5) -0.010(4) 0.013(4)
C15 0.027(5) 0.081(7) 0.054(6) -0.027(5) -0.004(5) 0.014(5)
C16 0.016(4) 0.049(5) 0.036(5) -0.023(4) -0.009(4) 0.006(4)
C17 0.029(5) 0.048(5) 0.021(4) -0.015(4) -0.008(4) 0.011(4)
C18 0.026(4) 0.032(4) 0.030(4) 0.008(4) -0.006(4) 0.008(4)
C19 0.017(4) 0.032(5) 0.025(4) 0.006(4) 0.006(4) -0.005(4)
C20 0.030(5) 0.051(6) 0.024(4) 0.000(4) 0.009(4) 0.005(4)
C21 0.032(5) 0.057(6) 0.045(5) -0.009(5) -0.008(4) -0.006(4)
C22 0.032(5) 0.037(5) 0.044(6) 0.008(4) 0.007(5) -0.009(4)
C23 0.052(6) 0.049(6) 0.041(5) 0.016(5) -0.003(5) -0.005(5)
C24 0.095(8) 0.056(6) 0.051(6) 0.019(5) 0.001(6) -0.012(6)
C25 0.045(5) 0.052(6) 0.026(4) -0.001(5) 0.001(4) 0.001(5)
C26 0.029(4) 0.031(4) 0.017(4) 0.007(4) -0.001(4) -0.002(4)
C27 0.020(4) 0.049(5) 0.017(4) 0.017(4) -0.008(3) 0.004(4)
C28 0.008(4) 0.033(4) 0.010(4) 0.007(3) -0.004(3) -0.004(3)
C29 0.020(4) 0.040(5) 0.022(4) 0.006(4) 0.012(4) 0.003(4)
C30 0.036(5) 0.032(5) 0.028(4) -0.011(4) -0.003(4) -0.004(4)
C31 0.034(5) 0.019(4) 0.039(5) -0.002(4) 0.007(4) -0.006(4)
C32 0.028(4) 0.035(5) 0.035(5) 0.003(4) 0.011(4) -0.007(4)
C33 0.042(5) 0.048(5) 0.048(5) 0.003(4) 0.014(5) -0.023(4)
C34 0.025(4) 0.041(5) 0.027(5) -0.004(4) 0.003(4) 0.006(4)
C35 0.013(4) 0.034(4) 0.018(4) 0.010(4) 0.009(3) 0.009(4)
C36 0.021(4) 0.034(4) 0.010(4) -0.001(3) 0.000(3) -0.002(4)
C37 0.034(5) 0.027(4) 0.012(4) -0.004(3) 0.003(4) -0.013(4)
C38 0.035(5) 0.040(5) 0.017(4) 0.001(4) 0.001(4) -0.005(4)
C39 0.029(5) 0.059(5) 0.017(4) -0.010(4) -0.013(4) 0.005(4)
C40 0.028(5) 0.055(5) 0.025(4) -0.001(4) -0.013(4) -0.013(4)
C41 0.026(5) 0.041(5) 0.023(4) -0.005(4) 0.015(4) -0.006(4)
C42 0.061(6) 0.075(6) 0.020(4) -0.027(5) 0.004(5) -0.003(5)
C43 0.018(4) 0.036(5) 0.029(5) -0.011(4) 0.011(4) -0.004(4)
C44 0.020(4) 0.028(4) 0.017(4) 0.005(3) 0.006(3) -0.003(4)
C45 0.018(4) 0.039(5) 0.021(4) -0.002(4) 0.008(3) 0.000(4)
C46 0.030(5) 0.033(4) 0.022(4) -0.004(4) -0.011(4) 0.010(4)
C47 0.034(5) 0.028(4) 0.032(4) 0.008(4) 0.004(4) 0.002(4)
C48 0.049(5) 0.054(6) 0.038(5) 0.012(4) 0.002(4) 0.007(4)
C49 0.036(5) 0.054(6) 0.032(5) 0.006(4) -0.009(4) 0.015(5)
C50 0.037(5) 0.045(5) 0.048(5) -0.004(5) -0.007(5) 0.018(4)
C51 0.042(6) 0.069(6) 0.077(7) 0.017(6) -0.003(5) 0.026(5)
C52 0.031(5) 0.040(5) 0.019(4) -0.008(4) 0.005(4) 0.010(4)
C53 0.010(4) 0.031(4) 0.028(4) -0.006(4) -0.007(4) 0.011(3)
C54 0.015(4) 0.037(4) 0.030(4) -0.002(4) 0.004(3) -0.004(3)
C55 0.127(13) 0.161(14) 0.21(2) 0.134(15) -0.117(14) -0.085(12)
C56 0.098(10) 0.111(10) 0.085(9) -0.002(8) 0.022(8) 0.011(8)
C57 0.108(10) 0.092(9) 0.089(9) 0.005(8) 0.031(8) -0.004(8)
C58 0.114(11) 0.133(12) 0.064(8) -0.003(8) -0.016(8) -0.051(10)
Cl1 0.307(9) 0.094(4) 0.96(3) 0.167(9) -0.424(15) -0.105(5)
Cl2 0.487(13) 0.126(4) 0.137(4) -0.041(4) 0.041(7) -0.011(6)
Cl3 0.081(2) 0.120(3) 0.115(3) -0.014(2) 0.012(2) -0.0157(19)
Cl4 0.114(3) 0.137(3) 0.125(3) -0.021(3) 0.007(3) 0.003(2)
Cl5 0.231(6) 0.075(3) 0.276(7) -0.027(4) -0.074(6) 0.008(3)
Cl6 0.117(3) 0.149(3) 0.109(3) 0.018(3) 0.047(3) 0.001(3)
C59 0.122(12) 0.104(10) 0.062(7) 0.002(7) 0.003(8) -0.030(8)
C60 0.109(11) 0.156(14) 0.077(9) -0.051(10) 0.001(9) -0.007(11)
N1 0.021(4) 0.042(4) 0.016(3) -0.001(3) 0.002(3) 0.002(3)
N2 0.014(3) 0.030(4) 0.017(3) -0.005(3) -0.003(3) -0.004(3)
O1 0.019(3) 0.043(3) 0.012(3) -0.002(2) -0.007(2) -0.002(2)
O2 0.017(3) 0.056(3) 0.024(3) 0.019(3) 0.009(2) 0.013(3)
O3 0.026(3) 0.042(3) 0.015(3) 0.003(3) -0.006(2) 0.001(2)
O4 0.019(3) 0.042(3) 0.010(2) 0.001(2) 0.002(2) 0.006(2)
O5 0.016(3) 0.053(3) 0.015(3) 0.005(2) 0.001(2) 0.012(2)
O6 0.015(2) 0.032(3) 0.007(2) -0.003(2) 0.001(2) 0.004(2)
O7 0.020(3) 0.040(3) 0.014(2) -0.003(2) -0.004(2) 0.010(2)
O8 0.014(2) 0.038(3) 0.004(2) -0.003(2) -0.0040(19) -0.002(2)
O9 0.017(3) 0.031(3) 0.016(2) -0.002(2) 0.006(2) 0.001(2)
O10 0.022(3) 0.035(3) 0.009(3) -0.003(2) 0.001(2) 0.001(2)
O11 0.022(3) 0.041(3) 0.012(2) 0.004(2) 0.002(2) 0.012(2)

loop_
_atom_type_symbol
_atom_type_description
_atom_type_scat_dispersion_real
_atom_type_scat_dispersion_imag
_atom_type_scat_source
C C 0.0033 0.0016 'International Tables Vol C Tables 4.2.6.8 and 6.1.1.4'
H H 0.0000 0.0000 'International Tables Vol C Tables 4.2.6.8 and 6.1.1.4'
N N 0.0061 0.0033 'International Tables Vol C Tables 4.2.6.8 and 6.1.1.4'
O O 0.0106 0.0060 'International Tables Vol C Tables 4.2.6.8 and 6.1.1.4'
Al Al 0.0645 0.0514 'International Tables Vol C Tables 4.2.6.8 and 6.1.1.4'
Cl Cl 0.1484 0.1585 'International Tables Vol C Tables 4.2.6.8 and 6.1.1.4'

loop_
_geom_angle_atom_site_label_1
_geom_angle_atom_site_label_2
_geom_angle_atom_site_label_3
_geom_angle
_geom_angle_site_symmetry_1
_geom_angle_site_symmetry_3
O2 Al1 O3 129.7(3) . .
O2 Al1 O1 119.6(3) . .
O3 Al1 O1 110.7(2) . .
O2 Al1 O4 85.4(2) . .
O3 Al1 O4 89.6(2) . .
O1 Al1 O4 95.5(2) . .
O2 Al1 N1 88.6(2) . .
O3 Al1 N1 90.4(2) . .
O1 Al1 N1 91.8(2) . .
O4 Al1 N1 172.2(2) . .
O6 Al2 O6 75.5(3) . 2_655
O6 Al2 O4 98.6(2) . .
O6 Al2 O4 91.57(19) 2_655 .
O6 Al2 O4 91.57(19) . 2_655
O6 Al2 O4 98.6(2) 2_655 2_655
O4 Al2 O4 167.2(3) . 2_655
O6 Al2 O5 169.1(2) . 2_655
O6 Al2 O5 94.44(19) 2_655 2_655
O4 Al2 O5 85.7(2) . 2_655
O4 Al2 O5 85.8(2) 2_655 2_655
O6 Al2 O5 94.43(19) . .
O6 Al2 O5 169.1(2) 2_655 .
O4 Al2 O5 85.8(2) . .
O4 Al2 O5 85.7(2) 2_655 .
O5 Al2 O5 95.9(3) 2_655 .
O6 Al3 O6 76.4(3) . 2_655
O6 Al3 O8 91.07(19) . .
O6 Al3 O8 101.32(19) 2_655 .
O6 Al3 O8 101.32(19) . 2_655
O6 Al3 O8 91.07(19) 2_655 2_655
O8 Al3 O8 164.3(3) . 2_655
O6 Al3 O7 167.3(2) . 2_655
O6 Al3 O7 92.55(19) 2_655 2_655
O8 Al3 O7 84.83(19) . 2_655
O8 Al3 O7 84.99(19) 2_655 2_655
O6 Al3 O7 92.55(19) . .
O6 Al3 O7 167.3(2) 2_655 .
O8 Al3 O7 84.98(19) . .
O8 Al3 O7 84.83(19) 2_655 .
O7 Al3 O7 99.1(3) 2_655 .
O6 Al3 H7M 105.8 . .
O6 Al3 H7M 156.9 2_655 .
O8 Al3 H7M 101.6 . .
O8 Al3 H7M 65.8 2_655 .
O7 Al3 H7M 86.8 2_655 .
O7 Al3 H7M 21.7 . .
O11 Al4 O9 127.2(2) . .
O11 Al4 O10 121.2(2) . .
O9 Al4 O10 111.6(2) . .
O11 Al4 O8 85.3(2) . .
O9 Al4 O8 90.5(2) . .
O10 Al4 O8 93.6(2) . .
O11 Al4 N2 89.8(2) . .
O9 Al4 N2 90.4(2) . .
O10 Al4 N2 91.1(2) . .
O8 Al4 N2 174.5(2) . .
O1 C1 C8 121.8(7) . .
O1 C1 C2 120.4(7) . .
C8 C1 C2 117.7(7) . .
C4 C2 C1 118.7(7) . .
C4 C2 C3 122.1(7) . .
C1 C2 C3 119.2(6) . .
C2 C3 H3A 109.5 . .
C2 C3 H3B 109.5 . .
H3A C3 H3B 109.5 . .
C2 C3 H3C 109.5 . .
H3A C3 H3C 109.5 . .
H3B C3 H3C 109.5 . .
C5 C4 C2 123.6(8) . .
C5 C4 H4A 118.2 . .
C2 C4 H4A 118.2 . .
C7 C5 C4 117.8(7) . .
C7 C5 C6 121.8(8) . .
C4 C5 C6 120.3(9) . .
C5 C6 H6A 109.5 . .
C5 C6 H6B 109.5 . .
H6A C6 H6B 109.5 . .
C5 C6 H6C 109.5 . .
H6A C6 H6C 109.5 . .
H6B C6 H6C 109.5 . .
C5 C7 C8 123.5(7) . .
C5 C7 H7A 118.2 . .
C8 C7 H7A 118.2 . .
C7 C8 C1 118.5(7) . .
C7 C8 C9 120.3(7) . .
C1 C8 C9 121.1(7) . .
C8 C9 N1 113.6(6) . .
C8 C9 H9A 108.8 . .
N1 C9 H9A 108.8 . .
C8 C9 H9B 108.8 . .
N1 C9 H9B 108.8 . .
H9A C9 H9B 107.7 . .
O2 C10 C17 121.3(6) . .
O2 C10 C11 117.6(6) . .
C17 C10 C11 121.2(6) . .
C13 C11 C10 118.0(7) . .
C13 C11 C12 123.0(7) . .
C10 C11 C12 119.0(6) . .
C11 C12 H12A 109.5 . .
C11 C12 H12B 109.5 . .
H12A C12 H12B 109.5 . .
C11 C12 H12C 109.5 . .
H12A C12 H12C 109.5 . .
H12B C12 H12C 109.5 . .
C14 C13 C11 122.5(7) . .
C14 C13 H13A 118.7 . .
C11 C13 H13A 118.7 . .
C13 C14 C16 119.8(7) . .
C13 C14 C15 122.1(8) . .
C16 C14 C15 118.1(8) . .
C14 C15 H15A 109.5 . .
C14 C15 H15B 109.5 . .
H15A C15 H15B 109.5 . .
C14 C15 H15C 109.5 . .
H15A C15 H15C 109.5 . .
H15B C15 H15C 109.5 . .
C17 C16 C14 118.6(8) . .
C17 C16 H16A 120.7 . .
C14 C16 H16A 120.7 . .
C10 C17 C16 119.8(7) . .
C10 C17 C18 120.6(6) . .
C16 C17 C18 119.4(7) . .
N1 C18 C17 114.1(6) . .
N1 C18 H18A 108.7 . .
C17 C18 H18A 108.7 . .
N1 C18 H18B 108.7 . .
C17 C18 H18B 108.7 . .
H18A C18 H18B 107.6 . .
O3 C19 C26 121.2(6) . .
O3 C19 C20 118.1(6) . .
C26 C19 C20 120.6(7) . .
C19 C20 C22 117.8(7) . .
C19 C20 C21 121.1(7) . .
C22 C20 C21 121.1(8) . .
C20 C21 H21A 109.5 . .
C20 C21 H21B 109.5 . .
H21A C21 H21B 109.5 . .
C20 C21 H21C 109.5 . .
H21A C21 H21C 109.5 . .
H21B C21 H21C 109.5 . .
C23 C22 C20 122.6(8) . .
C23 C22 H22A 118.7 . .
C20 C22 H22A 118.7 . .
C22 C23 C25 117.2(8) . .
C22 C23 C24 121.1(8) . .
C25 C23 C24 121.6(8) . .
C23 C24 H24A 109.5 . .
C23 C24 H24B 109.5 . .
H24A C24 H24B 109.5 . .
C23 C24 H24C 109.5 . .
H24A C24 H24C 109.5 . .
H24B C24 H24C 109.5 . .
C26 C25 C23 122.3(8) . .
C26 C25 H25A 118.9 . .
C23 C25 H25A 118.9 . .
C25 C26 C19 119.4(7) . .
C25 C26 C27 121.9(7) . .
C19 C26 C27 118.7(6) . .
N1 C27 C26 111.8(6) . .
N1 C27 H27A 109.2 . .
C26 C27 H27A 109.2 . .
N1 C27 H27B 109.2 . .
C26 C27 H27B 109.2 . .
H27A C27 H27B 107.9 . .
C29 C28 O9 120.4(6) . .
C29 C28 C35 119.5(6) . .
O9 C28 C35 120.1(6) . .
C28 C29 C31 119.8(7) . .
C28 C29 C30 121.0(6) . .
C31 C29 C30 119.3(7) . .
C29 C30 H30A 109.5 . .
C29 C30 H30B 109.5 . .
H30A C30 H30B 109.5 . .
C29 C30 H30C 109.5 . .
H30A C30 H30C 109.5 . .
H30B C30 H30C 109.5 . .
C32 C31 C29 122.0(7) . .
C32 C31 H31A 119.0 . .
C29 C31 H31A 119.0 . .
C31 C32 C34 117.8(7) . .
C31 C32 C33 122.1(7) . .
C34 C32 C33 120.1(7) . .
C32 C33 H33A 109.5 . .
C32 C33 H33B 109.5 . .
H33A C33 H33B 109.5 . .
C32 C33 H33C 109.5 . .
H33A C33 H33C 109.5 . .
H33B C33 H33C 109.5 . .
C35 C34 C32 120.6(7) . .
C35 C34 H34A 119.7 . .
C32 C34 H34A 119.7 . .
C34 C35 C28 120.4(7) . .
C34 C35 C36 121.5(6) . .
C28 C35 C36 118.1(6) . .
N2 C36 C35 112.7(5) . .
N2 C36 H36A 109.0 . .
C35 C36 H36A 109.0 . .
N2 C36 H36B 109.0 . .
C35 C36 H36B 109.0 . .
H36A C36 H36B 107.8 . .
C44 C37 O10 120.3(6) . .
C44 C37 C38 121.7(6) . .
O10 C37 C38 118.0(6) . .
C37 C38 C40 117.1(7) . .
C37 C38 C39 123.8(6) . .
C40 C38 C39 119.1(7) . .
C38 C39 H39A 109.5 . .
C38 C39 H39B 109.5 . .
H39A C39 H39B 109.5 . .
C38 C39 H39C 109.5 . .
H39A C39 H39C 109.5 . .
H39B C39 H39C 109.5 . .
C41 C40 C38 122.4(7) . .
C41 C40 H40A 118.8 . .
C38 C40 H40A 118.8 . .
C43 C41 C40 117.6(7) . .
C43 C41 C42 122.4(7) . .
C40 C41 C42 120.0(7) . .
C41 C42 H42A 109.5 . .
C41 C42 H42B 109.5 . .
H42A C42 H42B 109.5 . .
C41 C42 H42C 109.5 . .
H42A C42 H42C 109.5 . .
H42B C42 H42C 109.5 . .
C41 C43 C44 122.7(7) . .
C41 C43 H43A 118.7 . .
C44 C43 H43A 118.7 . .
C37 C44 C43 118.5(7) . .
C37 C44 C45 122.3(6) . .
C43 C44 C45 119.2(6) . .
N2 C45 C44 111.5(6) . .
N2 C45 H45A 109.3 . .
C44 C45 H45A 109.3 . .
N2 C45 H45B 109.3 . .
C44 C45 H45B 109.3 . .
H45A C45 H45B 108.0 . .
O11 C46 C53 121.9(6) . .
O11 C46 C47 118.5(7) . .
C53 C46 C47 119.6(6) . .
C49 C47 C46 116.7(7) . .
C49 C47 C48 124.1(7) . .
C46 C47 C48 119.2(7) . .
C47 C48 H48A 109.5 . .
C47 C48 H48B 109.5 . .
H48A C48 H48B 109.5 . .
C47 C48 H48C 109.5 . .
H48A C48 H48C 109.5 . .
H48B C48 H48C 109.5 . .
C47 C49 C50 125.8(8) . .
C47 C49 H49A 117.1 . .
C50 C49 H49A 117.1 . .
C52 C50 C49 115.3(7) . .
C52 C50 C51 122.5(8) . .
C49 C50 C51 122.2(8) . .
C50 C51 H51A 109.5 . .
C50 C51 H51B 109.5 . .
H51A C51 H51B 109.5 . .
C50 C51 H51C 109.5 . .
H51A C51 H51C 109.5 . .
H51B C51 H51C 109.5 . .
C50 C52 C53 122.3(7) . .
C50 C52 H52A 118.8 . .
C53 C52 H52A 118.8 . .
C46 C53 C52 120.3(7) . .
C46 C53 C54 120.3(6) . .
C52 C53 C54 119.3(6) . .
C53 C54 N2 113.4(5) . .
C53 C54 H54A 108.9 . .
N2 C54 H54A 108.9 . .
C53 C54 H54B 108.9 . .
N2 C54 H54B 108.9 . .
H54A C54 H54B 107.7 . .
Cl1 C55 Cl2 116.5(10) . .
Cl1 C55 H55A 108.2 . .
Cl2 C55 H55A 108.2 . .
Cl1 C55 H55B 108.2 . .
Cl2 C55 H55B 108.2 . .
H55A C55 H55B 107.3 . .
Cl4 C56 Cl3 111.7(7) . .
Cl4 C56 H56A 109.3 . .
Cl3 C56 H56A 109.3 . .
Cl4 C56 H56B 109.3 . .
Cl3 C56 H56B 109.3 . .
H56A C56 H56B 107.9 . .
Cl5 C57 Cl6 115.6(8) . .
Cl5 C57 H57A 108.4 . .
Cl6 C57 H57A 108.4 . .
Cl5 C57 H57B 108.4 . .
Cl6 C57 H57B 108.4 . .
H57A C57 H57B 107.5 . .
C60 C58 C59 111.6(12) . .
C60 C58 H58A 109.3 . .
C59 C58 H58A 109.3 . .
C60 C58 H58B 109.3 . .
C59 C58 H58B 109.3 . .
H58A C58 H58B 108.0 . .
C58 C59 C59 114.3(10) . 2_675
C58 C59 H59A 108.7 . .
C59 C59 H59A 108.7 2_675 .
C58 C59 H59B 108.7 . .
C59 C59 H59B 108.7 2_675 .
H59A C59 H59B 107.6 . .
C58 C60 H60A 109.5 . .
C58 C60 H60B 109.5 . .
H60A C60 H60B 109.5 . .
C58 C60 H60C 109.5 . .
H60A C60 H60C 109.5 . .
H60B C60 H60C 109.5 . .
C18 N1 C9 110.2(5) . .
C18 N1 C27 108.9(6) . .
C9 N1 C27 109.8(5) . .
C18 N1 Al1 110.2(4) . .
C9 N1 Al1 107.7(4) . .
C27 N1 Al1 110.1(4) . .
C36 N2 C45 110.1(5) . .
C36 N2 C54 108.3(5) . .
C45 N2 C54 108.4(5) . .
C36 N2 Al4 111.4(4) . .
C45 N2 Al4 108.4(4) . .
C54 N2 Al4 110.1(4) . .
C1 O1 Al1 132.4(5) . .
C10 O2 Al1 136.8(5) . .
C19 O3 Al1 133.4(4) . .
Al1 O4 Al2 139.4(3) . .
Al1 O4 H4O 110.1 . .
Al2 O4 H4O 110.5 . .
Al2 O5 H5M 114.9 . .
Al2 O5 H5N 120.3 . .
H5M O5 H5N 124.7 . .
Al3 O6 Al2 104.0(2) . .
Al3 O6 H6O 128.0 . .
Al2 O6 H6O 128.0 . .
Al3 O7 H7M 90.0 . .
Al3 O7 H7N 107.3 . .
H7M O7 H7N 162.2 . .
Al4 O8 Al3 138.4(3) . .
Al4 O8 H8O 111.1 . .
Al3 O8 H8O 110.6 . .
C28 O9 Al4 133.5(4) . .
C37 O10 Al4 131.4(4) . .
C46 O11 Al4 136.5(4) . .

loop_
_geom_bond_atom_site_label_1
_geom_bond_atom_site_label_2
_geom_bond_distance
_geom_bond_site_symmetry_2
Al1 O2 1.761(5) .
Al1 O3 1.779(5) .
Al1 O1 1.794(5) .
Al1 O4 1.857(5) .
Al1 N1 2.077(6) .
Al2 O6 1.865(5) .
Al2 O6 1.865(5) 2_655
Al2 O4 1.864(4) .
Al2 O4 1.864(4) 2_655
Al2 O5 1.898(5) 2_655
Al2 O5 1.898(5) .
Al3 O6 1.846(5) .
Al3 O6 1.846(5) 2_655
Al3 O8 1.887(4) .
Al3 O8 1.887(4) 2_655
Al3 O7 1.908(5) 2_655
Al3 O7 1.908(5) .
Al3 H7M 2.0534 .
Al4 O11 1.776(5) .
Al4 O9 1.785(5) .
Al4 O10 1.810(5) .
Al4 O8 1.854(5) .
Al4 N2 2.067(6) .
C1 O1 1.334(9) .
C1 C8 1.422(11) .
C1 C2 1.426(11) .
C2 C4 1.377(11) .
C2 C3 1.509(11) .
C3 H3A 0.9800 .
C3 H3B 0.9800 .
C3 H3C 0.9800 .
C4 C5 1.354(12) .
C4 H4A 0.9500 .
C5 C7 1.355(12) .
C5 C6 1.530(12) .
C6 H6A 0.9800 .
C6 H6B 0.9800 .
C6 H6C 0.9800 .
C7 C8 1.383(11) .
C7 H7A 0.9500 .
C8 C9 1.491(11) .
C9 N1 1.498(9) .
C9 H9A 0.9900 .
C9 H9B 0.9900 .
C10 O2 1.355(8) .
C10 C17 1.379(11) .
C10 C11 1.408(10) .
C11 C13 1.388(10) .
C11 C12 1.495(11) .
C12 H12A 0.9800 .
C12 H12B 0.9800 .
C12 H12C 0.9800 .
C13 C14 1.355(11) .
C13 H13A 0.9500 .
C14 C16 1.422(11) .
C14 C15 1.514(11) .
C15 H15A 0.9800 .
C15 H15B 0.9800 .
C15 H15C 0.9800 .
C16 C17 1.412(11) .
C16 H16A 0.9500 .
C17 C18 1.518(11) .
C18 N1 1.497(9) .
C18 H18A 0.9900 .
C18 H18B 0.9900 .
C19 O3 1.364(8) .
C19 C26 1.377(10) .
C19 C20 1.397(10) .
C20 C22 1.402(11) .
C20 C21 1.494(12) .
C21 H21A 0.9800 .
C21 H21B 0.9800 .
C21 H21C 0.9800 .
C22 C23 1.362(12) .
C22 H22A 0.9500 .
C23 C25 1.401(12) .
C23 C24 1.507(12) .
C24 H24A 0.9800 .
C24 H24B 0.9800 .
C24 H24C 0.9800 .
C25 C26 1.367(11) .
C25 H25A 0.9500 .
C26 C27 1.518(11) .
C27 N1 1.498(9) .
C27 H27A 0.9900 .
C27 H27B 0.9900 .
C28 C29 1.363(10) .
C28 O9 1.365(8) .
C28 C35 1.409(10) .
C29 C31 1.393(10) .
C29 C30 1.506(10) .
C30 H30A 0.9800 .
C30 H30B 0.9800 .
C30 H30C 0.9800 .
C31 C32 1.378(10) .
C31 H31A 0.9500 .
C32 C34 1.408(11) .
C32 C33 1.517(10) .
C33 H33A 0.9800 .
C33 H33B 0.9800 .
C33 H33C 0.9800 .
C34 C35 1.369(10) .
C34 H34A 0.9500 .
C35 C36 1.503(10) .
C36 N2 1.469(8) .
C36 H36A 0.9900 .
C36 H36B 0.9900 .
C37 C44 1.376(10) .
C37 O10 1.379(8) .
C37 C38 1.404(10) .
C38 C40 1.417(11) .
C38 C39 1.486(11) .
C39 H39A 0.9800 .
C39 H39B 0.9800 .
C39 H39C 0.9800 .
C40 C41 1.388(11) .
C40 H40A 0.9500 .
C41 C43 1.371(11) .
C41 C42 1.517(11) .
C42 H42A 0.9800 .
C42 H42B 0.9800 .
C42 H42C 0.9800 .
C43 C44 1.405(10) .
C43 H43A 0.9500 .
C44 C45 1.490(10) .
C45 N2 1.480(9) .
C45 H45A 0.9900 .
C45 H45B 0.9900 .
C46 O11 1.339(8) .
C46 C53 1.376(10) .
C46 C47 1.419(11) .
C47 C49 1.375(10) .
C47 C48 1.491(11) .
C48 H48A 0.9800 .
C48 H48B 0.9800 .
C48 H48C 0.9800 .
C49 C50 1.381(12) .
C49 H49A 0.9500 .
C50 C52 1.382(11) .
C50 C51 1.482(12) .
C51 H51A 0.9800 .
C51 H51B 0.9800 .
C51 H51C 0.9800 .
C52 C53 1.389(10) .
C52 H52A 0.9500 .
C53 C54 1.508(10) .
C54 N2 1.537(9) .
C54 H54A 0.9900 .
C54 H54B 0.9900 .
C55 Cl1 1.547(17) .
C55 Cl2 1.76(2) .
C55 H55A 0.9900 .
C55 H55B 0.9900 .
C56 Cl4 1.701(13) .
C56 Cl3 1.750(14) .
C56 H56A 0.9900 .
C56 H56B 0.9900 .
C57 Cl5 1.678(15) .
C57 Cl6 1.680(13) .
C57 H57A 0.9900 .
C57 H57B 0.9900 .
C58 C60 1.501(18) .
C58 C59 1.509(17) .
C58 H58A 0.9900 .
C58 H58B 0.9900 .
C59 C59 1.61(2) 2_675
C59 H59A 0.9900 .
C59 H59B 0.9900 .
C60 H60A 0.9800 .
C60 H60B 0.9800 .
C60 H60C 0.9800 .
O4 H4O 0.9674 .
O5 H5M 0.6646 .
O5 H5N 1.1070 .
O6 H6O 0.9515 .
O7 H7M 0.7579 .
O7 H7N 0.9539 .
O8 H8O 0.9536 .
